data_7013639
loop_
_publ_author_name
'Lo, Kenneth Kam-Wing'
'Li, Chi-Kwan'
'Lau, Kin-Wai'
'Zhu, Nianyong'

_publ_section_title
;
 Luminescent cyclometallated rhodium(iii) bis(pyridylbenzaldehyde)
 complexes with long-lived excited states
;
_journal_issue 24
_journal_name_full 'Dalton Transactions'
_journal_page_first 4682
_journal_paper_doi 10.1039/b310899f
_journal_year 2003
_chemical_formula_moiety 'C36 H28 Cl N4 O4 Rh'
_chemical_formula_sum 'C36 H28 Cl N4 O4 Rh'
_chemical_formula_weight 718.98
_space_group_IT_number 2
_symmetry_cell_setting triclinic
_symmetry_space_group_name_Hall '-P 1'
_symmetry_space_group_name_H-M 'P -1'
_atom_sites_solution_hydrogens geom
_atom_sites_solution_primary direct
_atom_sites_solution_secondary difmap
_audit_creation_method SHELXL-97
_cell_angle_alpha 72.98(3)
_cell_angle_beta 86.01(3)
_cell_angle_gamma 86.16(3)
_cell_formula_units_Z 2
_cell_length_a 9.838(2)
_cell_length_b 10.038(2)
_cell_length_c 16.961(3)
_cell_measurement_reflns_used 0
_cell_measurement_temperature 253(2)
_cell_measurement_theta_max 0
_cell_measurement_theta_min 0
_cell_volume 1595.8(6)
_computing_cell_refinement Scalepack
_computing_data_collection Marcontrol
_computing_data_reduction Denzo
_computing_molecular_graphics 'Ortep-3 for Windows (Farrugia, 1997)'
_computing_publication_material 'WinGX publication routines (Farrugia, 1999)'
_computing_structure_refinement 'SHELXL-97 (Sheldrick, 1997)'
_computing_structure_solution SIR-97
_diffrn_ambient_temperature 253(2)
_diffrn_measured_fraction_theta_full 0.479
_diffrn_measured_fraction_theta_max 0.479
_diffrn_measurement_device_type 'marresearch IPDS mar300'
_diffrn_measurement_method Oscillation
_diffrn_radiation_monochromator graphite
_diffrn_radiation_source 'fine-focus sealed tube'
_diffrn_radiation_type MoK\a
_diffrn_radiation_wavelength 0.71069
_diffrn_reflns_av_R_equivalents 0.0497
_diffrn_reflns_av_sigmaI/netI 0.1319
_diffrn_reflns_limit_h_max 9
_diffrn_reflns_limit_h_min -9
_diffrn_reflns_limit_k_max 10
_diffrn_reflns_limit_k_min -10
_diffrn_reflns_limit_l_max 17
_diffrn_reflns_limit_l_min -19
_diffrn_reflns_number 4625
_diffrn_reflns_theta_full 24.90
_diffrn_reflns_theta_max 24.90
_diffrn_reflns_theta_min 2.08
_exptl_absorpt_coefficient_mu 0.665
_exptl_absorpt_correction_type none
_exptl_crystal_colour yellow
_exptl_crystal_density_diffrn 1.496
_exptl_crystal_density_method 'not measured'
_exptl_crystal_description prism
_exptl_crystal_F_000 732
_exptl_crystal_size_max 0.15
_exptl_crystal_size_mid 0.15
_exptl_crystal_size_min 0.1
_refine_diff_density_max 0.494
_refine_diff_density_min -0.487
_refine_diff_density_rms 0.082
_refine_ls_extinction_method none
_refine_ls_goodness_of_fit_ref 0.937
_refine_ls_hydrogen_treatment mixed
_refine_ls_matrix_type full
_refine_ls_number_parameters 206
_refine_ls_number_reflns 2662
_refine_ls_number_restraints 0
_refine_ls_restrained_S_all 0.937
_refine_ls_R_factor_all 0.0876
_refine_ls_R_factor_gt 0.0584
_refine_ls_shift/su_max 0.001
_refine_ls_shift/su_mean 0.000
_refine_ls_structure_factor_coef Fsqd
_refine_ls_weighting_details 'calc w=1/[\s^2^(Fo^2^)+(0.0558P)^2^+0.0000P] where P=(Fo^2^+2Fc^2^)/3'
_refine_ls_weighting_scheme calc
_refine_ls_wR_factor_gt 0.1397
_refine_ls_wR_factor_ref 0.1480
_reflns_number_gt 1760
_reflns_number_total 2662
_reflns_threshold_expression >2sigma(I)
_cod_data_source_file b310899f.txt
_cod_data_source_block mar977
_cod_original_cell_volume 1595.8(5)
_cod_database_code 7013639

loop_
_symmetry_equiv_pos_as_xyz
'x, y, z'
'-x, -y, -z'

loop_
_atom_site_label
_atom_site_type_symbol
_atom_site_fract_x
_atom_site_fract_y
_atom_site_fract_z
_atom_site_U_iso_or_equiv
_atom_site_adp_type
_atom_site_occupancy
_atom_site_symmetry_multiplicity
_atom_site_calc_flag
_atom_site_refinement_flags
_atom_site_disorder_assembly
_atom_site_disorder_group
Rh1 Rh 0.74460(10) 0.24029(10) 0.23883(5) 0.0502(4) Uani 1 1 d . . .
O1 O 0.714(2) 0.841(2) 0.1341(12) 0.119(7) Uiso 0.50 1 d P A 1
O1' O 0.5726(19) 0.916(2) 0.0438(11) 0.102(6) Uiso 0.50 1 d P A 2
O2 O 0.9118(8) 0.1234(8) -0.1259(5) 0.079(2) Uiso 1 1 d . . .
N1 N 0.6566(8) 0.2257(9) 0.3620(5) 0.047(2) Uiso 1 1 d . . .
N2 N 0.8468(9) 0.0530(9) 0.3135(5) 0.057(2) Uiso 1 1 d . . .
N3 N 0.5786(8) 0.1493(9) 0.2152(4) 0.042(2) Uiso 1 1 d . . .
N4 N 0.9080(8) 0.3503(8) 0.2473(4) 0.041(2) Uiso 1 1 d . . .
C1 C 0.5539(10) 0.3084(11) 0.3833(6) 0.050(3) Uiso 1 1 d . . .
H1 H 0.5141 0.3809 0.3426 0.060 Uiso 1 1 calc R . .
C2 C 0.5060(12) 0.2845(12) 0.4690(7) 0.068(3) Uiso 1 1 d . . .
H2 H 0.4403 0.3449 0.4839 0.081 Uiso 1 1 calc R . .
C3 C 0.5579(11) 0.1742(12) 0.5262(7) 0.068(3) Uiso 1 1 d . . .
H3 H 0.5242 0.1566 0.5806 0.081 Uiso 1 1 calc R . .
C4 C 0.6619(12) 0.0840(12) 0.5065(7) 0.063(3) Uiso 1 1 d . . .
C5 C 0.7082(10) 0.1127(11) 0.4217(6) 0.051(3) Uiso 1 1 d . . .
C6 C 0.8128(11) 0.0218(11) 0.3955(6) 0.055(3) Uiso 1 1 d . . .
C7 C 0.8722(11) -0.0921(12) 0.4564(6) 0.057(3) Uiso 1 1 d . . .
C8 C 0.9767(11) -0.1734(12) 0.4278(7) 0.066(3) Uiso 1 1 d . . .
H8 H 1.0202 -0.2477 0.4655 0.079 Uiso 1 1 calc R . .
C9 C 1.0145(12) -0.1450(12) 0.3465(7) 0.073(4) Uiso 1 1 d . . .
H9 H 1.0833 -0.1988 0.3282 0.087 Uiso 1 1 calc R . .
C10 C 0.9462(11) -0.0303(12) 0.2892(7) 0.063(3) Uiso 1 1 d . . .
H10 H 0.9706 -0.0119 0.2332 0.076 Uiso 1 1 calc R . .
C11 C 0.7254(11) -0.0342(12) 0.5642(7) 0.068(3) Uiso 1 1 d . . .
H11 H 0.6968 -0.0544 0.6197 0.081 Uiso 1 1 calc R . .
C12 C 0.8244(12) -0.1171(13) 0.5417(7) 0.070(4) Uiso 1 1 d . . .
H12 H 0.8627 -0.1918 0.5818 0.084 Uiso 1 1 calc R . .
C13 C 0.5529(12) 0.0110(13) 0.2452(7) 0.070(4) Uiso 1 1 d . . .
H13 H 0.6163 -0.0499 0.2776 0.084 Uiso 1 1 calc R . .
C14 C 0.4320(12) -0.0414(14) 0.2282(7) 0.073(4) Uiso 1 1 d . . .
H14 H 0.4148 -0.1355 0.2497 0.087 Uiso 1 1 calc R . .
C15 C 0.3403(13) 0.0500(13) 0.1791(7) 0.073(4) Uiso 1 1 d . . .
H15 H 0.2611 0.0175 0.1659 0.088 Uiso 1 1 calc R . .
C16 C 0.3664(12) 0.1926(13) 0.1488(7) 0.070(4) Uiso 1 1 d . . .
H16 H 0.3036 0.2551 0.1168 0.084 Uiso 1 1 calc R . .
C17 C 0.4871(9) 0.2391(10) 0.1673(5) 0.040(3) Uiso 1 1 d . . .
C18 C 0.5211(11) 0.3886(11) 0.1410(6) 0.055(3) Uiso 1 1 d . . .
C19 C 0.6414(10) 0.4158(11) 0.1755(6) 0.050(3) Uiso 1 1 d . . .
C20 C 0.6737(10) 0.5540(11) 0.1597(6) 0.048(3) Uiso 1 1 d . . .
H20 H 0.7506 0.5756 0.1816 0.058 Uiso 1 1 calc R . .
C21 C 0.5891(12) 0.6627(13) 0.1101(7) 0.072(4) Uiso 1 1 d . A .
C22 C 0.4804(11) 0.6357(12) 0.0743(6) 0.059(3) Uiso 1 1 d . . .
H22 H 0.4306 0.7090 0.0398 0.071 Uiso 1 1 calc R . .
C23 C 0.4414(12) 0.4999(13) 0.0883(7) 0.076(4) Uiso 1 1 d . . .
H23 H 0.3655 0.4816 0.0642 0.091 Uiso 1 1 calc R . .
C24 C 0.6305(13) 0.8140(14) 0.0958(7) 0.076(4) Uiso 1 1 d . . .
H24A H 0.5879 0.8856 0.0559 0.091 Uiso 0.50 1 calc PR A 1
H24B H 0.6993 0.8310 0.1261 0.091 Uiso 0.50 1 d PR A 2
C25 C 0.9276(11) 0.4002(11) 0.3109(7) 0.058(3) Uiso 1 1 d . . .
H25 H 0.8659 0.3813 0.3564 0.070 Uiso 1 1 calc R . .
C26 C 1.0383(12) 0.4796(12) 0.3095(7) 0.069(3) Uiso 1 1 d . . .
H26 H 1.0520 0.5098 0.3551 0.083 Uiso 1 1 calc R . .
C27 C 1.1266(11) 0.5137(11) 0.2428(6) 0.058(3) Uiso 1 1 d . . .
H27 H 1.1997 0.5684 0.2419 0.069 Uiso 1 1 calc R . .
C28 C 1.1071(11) 0.4663(11) 0.1759(6) 0.059(3) Uiso 1 1 d . . .
H28 H 1.1676 0.4882 0.1298 0.071 Uiso 1 1 calc R . .
C29 C 0.9955(10) 0.3850(11) 0.1775(6) 0.051(3) Uiso 1 1 d . . .
C30 C 0.9616(10) 0.3220(10) 0.1119(6) 0.044(3) Uiso 1 1 d . . .
C31 C 0.8441(10) 0.2459(11) 0.1310(6) 0.048(3) Uiso 1 1 d . . .
C32 C 0.8121(10) 0.1773(11) 0.0734(6) 0.053(3) Uiso 1 1 d . . .
H32 H 0.7354 0.1242 0.0831 0.063 Uiso 1 1 calc R . .
C33 C 0.8975(11) 0.1894(11) -0.0002(6) 0.053(3) Uiso 1 1 d . . .
C34 C 1.0097(11) 0.2672(11) -0.0165(6) 0.056(3) Uiso 1 1 d . . .
H34 H 1.0614 0.2776 -0.0657 0.067 Uiso 1 1 calc R . .
C35 C 1.0466(11) 0.3313(11) 0.0409(6) 0.056(3) Uiso 1 1 d . . .
H35 H 1.1265 0.3794 0.0322 0.067 Uiso 1 1 calc R . .
C36 C 0.8518(12) 0.1141(12) -0.0576(7) 0.066(3) Uiso 1 1 d . . .
H36 H 0.7766 0.0590 -0.0416 0.079 Uiso 1 1 calc R . .
Cl1 Cl 0.8162(18) 0.4778(18) 0.4978(10) 0.069(7) Uiso 0.33 1 d P . .
Cl2 Cl 0.657(2) 0.662(2) 0.3501(11) 0.073(7) Uiso 0.33 1 d P . .
Cl3 Cl 0.6304(18) 0.3774(18) 0.6627(10) 0.100(6) Uiso 0.33 1 d P . .
O3 O 0.8362(17) 0.5023(17) 0.4906(9) 0.032(6) Uiso 0.67 1 d P . .
O4 O 0.677(2) 0.686(2) 0.3442(14) 0.084(10) Uiso 0.67 1 d P . .
O5 O 0.663(2) 0.380(2) 0.6412(11) 0.092(7) Uiso 0.67 1 d P . .

loop_
_atom_site_aniso_label
_atom_site_aniso_U_11
_atom_site_aniso_U_22
_atom_site_aniso_U_33
_atom_site_aniso_U_23
_atom_site_aniso_U_13
_atom_site_aniso_U_12
Rh1 0.0543(6) 0.0439(6) 0.0528(6) -0.0168(4) 0.0014(4) 0.0024(4)

loop_
_atom_type_symbol
_atom_type_description
_atom_type_scat_dispersion_real
_atom_type_scat_dispersion_imag
_atom_type_scat_source
Rh Rh -1.1178 0.9187 'International Tables Vol C Tables 4.2.6.8 and 6.1.1.4'
O O 0.0106 0.0060 'International Tables Vol C Tables 4.2.6.8 and 6.1.1.4'
N N 0.0061 0.0033 'International Tables Vol C Tables 4.2.6.8 and 6.1.1.4'
C C 0.0033 0.0016 'International Tables Vol C Tables 4.2.6.8 and 6.1.1.4'
Cl Cl 0.1484 0.1585 'International Tables Vol C Tables 4.2.6.8 and 6.1.1.4'
H H 0.0000 0.0000 'International Tables Vol C Tables 4.2.6.8 and 6.1.1.4'

loop_
_geom_angle_atom_site_label_1
_geom_angle_atom_site_label_2
_geom_angle_atom_site_label_3
_geom_angle
_geom_angle_site_symmetry_1
_geom_angle_site_symmetry_3
_geom_angle_publ_flag
C31 Rh1 C19 86.1(4) . . ?
C31 Rh1 N3 94.5(4) . . ?
C19 Rh1 N3 81.9(4) . . ?
C31 Rh1 N4 80.6(4) . . ?
C19 Rh1 N4 91.8(4) . . ?
N3 Rh1 N4 172.3(3) . . ?
C31 Rh1 N2 97.6(4) . . ?
C19 Rh1 N2 176.3(4) . . ?
N3 Rh1 N2 97.5(3) . . ?
N4 Rh1 N2 89.0(3) . . ?
C31 Rh1 N1 174.0(4) . . ?
C19 Rh1 N1 98.8(4) . . ?
N3 Rh1 N1 89.7(3) . . ?
N4 Rh1 N1 95.7(3) . . ?
N2 Rh1 N1 77.5(3) . . ?
C1 N1 C5 119.3(8) . . ?
C1 N1 Rh1 127.3(6) . . ?
C5 N1 Rh1 113.2(6) . . ?
C6 N2 C10 117.0(9) . . ?
C6 N2 Rh1 114.6(7) . . ?
C10 N2 Rh1 128.3(7) . . ?
C17 N3 C13 119.7(9) . . ?
C17 N3 Rh1 114.7(7) . . ?
C13 N3 Rh1 125.5(7) . . ?
C25 N4 C29 119.4(9) . . ?
C25 N4 Rh1 125.0(7) . . ?
C29 N4 Rh1 115.2(6) . . ?
N1 C1 C2 120.6(9) . . ?
C3 C2 C1 119.0(11) . . ?
C2 C3 C4 122.1(11) . . ?
C3 C4 C5 117.2(10) . . ?
C3 C4 C11 125.6(10) . . ?
C5 C4 C11 117.2(10) . . ?
N1 C5 C4 121.7(9) . . ?
N1 C5 C6 117.6(9) . . ?
C4 C5 C6 120.8(9) . . ?
N2 C6 C7 124.3(10) . . ?
N2 C6 C5 117.0(9) . . ?
C7 C6 C5 118.7(9) . . ?
C8 C7 C6 116.3(10) . . ?
C8 C7 C12 124.6(10) . . ?
C6 C7 C12 119.1(10) . . ?
C9 C8 C7 121.3(11) . . ?
C8 C9 C10 118.5(11) . . ?
N2 C10 C9 122.6(10) . . ?
C12 C11 C4 123.0(11) . . ?
C11 C12 C7 121.1(11) . . ?
N3 C13 C14 121.4(11) . . ?
C15 C14 C13 118.4(13) . . ?
C14 C15 C16 120.0(12) . . ?
C17 C16 C15 119.3(11) . . ?
N3 C17 C16 121.0(10) . . ?
N3 C17 C18 115.7(9) . . ?
C16 C17 C18 123.2(9) . . ?
C19 C18 C23 121.0(11) . . ?
C19 C18 C17 114.0(9) . . ?
C23 C18 C17 125.0(10) . . ?
C20 C19 C18 117.6(9) . . ?
C20 C19 Rh1 129.1(8) . . ?
C18 C19 Rh1 113.2(8) . . ?
C19 C20 C21 120.0(10) . . ?
C22 C21 C20 121.9(12) . . ?
C22 C21 C24 120.9(11) . . ?
C20 C21 C24 117.2(11) . . ?
C21 C22 C23 121.0(11) . . ?
C22 C23 C18 118.4(11) . . ?
O1 C24 O1' 116.7(19) . . ?
O1 C24 C21 121.9(16) . . ?
O1' C24 C21 121.3(14) . . ?
N4 C25 C26 121.0(11) . . ?
C27 C26 C25 120.9(11) . . ?
C26 C27 C28 119.2(11) . . ?
C27 C28 C29 119.9(11) . . ?
N4 C29 C28 119.5(9) . . ?
N4 C29 C30 113.6(9) . . ?
C28 C29 C30 126.8(10) . . ?
C31 C30 C35 123.7(9) . . ?
C31 C30 C29 113.9(9) . . ?
C35 C30 C29 122.3(9) . . ?
C30 C31 C32 116.2(9) . . ?
C30 C31 Rh1 116.3(7) . . ?
C32 C31 Rh1 127.5(8) . . ?
C31 C32 C33 120.1(10) . . ?
C34 C33 C32 121.3(10) . . ?
C34 C33 C36 123.4(10) . . ?
C32 C33 C36 115.3(10) . . ?
C33 C34 C35 119.7(10) . . ?
C34 C35 C30 118.9(10) . . ?
O2 C36 C33 121.8(11) . . ?

loop_
_geom_bond_atom_site_label_1
_geom_bond_atom_site_label_2
_geom_bond_distance
_geom_bond_site_symmetry_2
_geom_bond_publ_flag
Rh1 C31 2.002(10) . ?
Rh1 C19 2.023(10) . ?
Rh1 N3 2.041(8) . ?
Rh1 N4 2.046(8) . ?
Rh1 N2 2.163(8) . ?
Rh1 N1 2.173(8) . ?
O1 C24 1.18(2) . ?
O1' C24 1.268(18) . ?
O2 C36 1.245(11) . ?
N1 C1 1.361(11) . ?
N1 C5 1.376(11) . ?
N2 C6 1.355(12) . ?
N2 C10 1.364(12) . ?
N3 C17 1.359(10) . ?
N3 C13 1.366(13) . ?
N4 C25 1.345(12) . ?
N4 C29 1.386(12) . ?
C1 C2 1.451(13) . ?
C2 C3 1.338(13) . ?
C3 C4 1.408(14) . ?
C4 C5 1.428(14) . ?
C4 C11 1.437(14) . ?
C5 C6 1.462(13) . ?
C6 C7 1.421(13) . ?
C7 C8 1.418(14) . ?
C7 C12 1.445(14) . ?
C8 C9 1.354(13) . ?
C9 C10 1.433(14) . ?
C11 C12 1.346(14) . ?
C13 C14 1.412(15) . ?
C14 C15 1.378(14) . ?
C15 C16 1.406(15) . ?
C16 C17 1.392(14) . ?
C17 C18 1.489(14) . ?
C18 C19 1.432(13) . ?
C18 C23 1.434(14) . ?
C19 C20 1.388(13) . ?
C20 C21 1.426(13) . ?
C21 C22 1.346(14) . ?
C21 C24 1.544(16) . ?
C22 C23 1.389(15) . ?
C25 C26 1.387(14) . ?
C26 C27 1.353(14) . ?
C27 C28 1.382(13) . ?
C28 C29 1.405(14) . ?
C29 C30 1.498(13) . ?
C30 C31 1.395(13) . ?
C30 C35 1.401(13) . ?
C31 C32 1.412(13) . ?
C32 C33 1.434(13) . ?
C33 C34 1.360(13) . ?
C33 C36 1.504(14) . ?
C34 C35 1.392(13) . ?
